data_6000081
loop_
_publ_author_name
'Ratuszna, A.'
'Ma\/lecki, G.'

_publ_section_title
;
 Crystal structure of cubic KMe[M(CN)~6~]~2~ and monoclinic
 Mn~3~[Fe(CN)~6~]~2~ with Me=Co, Ni, Cu; M=Co, Fe
;
_journal_name_full 'Materials Science Forum'
_journal_page_first 947
_journal_page_last 953
_journal_paper_doi 10.4028/www.scientific.net/MSF.321-324.947
_journal_volume 321-324
_journal_year 2000
_chemical_formula_sum 'C12 Co Fe2 K N12'
_space_group_name_H-M_alt Fm3m
_cell_angle_alpha 90.000
_cell_angle_beta 90.000
_cell_angle_gamma 90.000
_cell_length_a 10.0590
_cell_length_b 10.0590
_cell_length_c 10.0590
_cell_volume 1017.80
_cod_database_code 6000081

loop_
_atom_site_label
_atom_site_fract_x
_atom_site_fract_y
_atom_site_fract_z
? ? ? ?
